data_7124441
loop_
_publ_author_name
'Wang, Lei'
'Lv, Shuaipeng'
'Liu, Haitao'
'Kang, Jie'
'Luo, Yun'
'Gong, Ting'
'Dong, Zhengqi'
'Sun, Guibo'
'He, Chun-nian'
'Sun, Xiaobo'

_publ_section_title
;
 Palladium-catalysed enol/enolate directed oxidative annulation:
 functionalized naphthofuroquinones synthesis and bioactivity evaluation
;
_journal_name_full 'Chemical Communications'
_journal_paper_doi 10.1039/C9CC05233J
_journal_year 2019
_chemical_formula_moiety 'C19 H12 O3'
_chemical_formula_sum 'C19 H12 O3'
_chemical_formula_weight 288.29
_space_group_crystal_system monoclinic
_space_group_IT_number 14
_space_group_name_Hall '-P 2ybc'
_space_group_name_H-M_alt 'P 1 21/c 1'
_atom_sites_solution_hydrogens geom
_atom_sites_solution_primary direct
_atom_sites_solution_secondary difmap
_audit_creation_date 2018-12-11
_audit_creation_method
;
  Olex2 1.1
  (compiled 2011.02.15 svn.r1672, GUI svn.r3494)
;
_audit_update_record
;
2019-04-13 deposited with the CCDC.	2019-09-16 downloaded from the CCDC.
;
_cell_angle_alpha 90.00
_cell_angle_beta 112.656(12)
_cell_angle_gamma 90.00
_cell_formula_units_Z 4
_cell_length_a 13.3669(16)
_cell_length_b 6.5367(3)
_cell_length_c 16.8120(14)
_cell_measurement_reflns_used 1547
_cell_measurement_temperature 107.70(10)
_cell_measurement_theta_max 27.9370
_cell_measurement_theta_min 3.9730
_cell_volume 1355.6(2)
_computing_cell_refinement
;
CrysAlisPro, Agilent Technologies,
Version 1.171.37.35 (release 13-08-2014 CrysAlis171 .NET)
(compiled Aug 13 2014,18:06:01)
;
_computing_data_collection
;
CrysAlisPro, Agilent Technologies,
Version 1.171.37.35 (release 13-08-2014 CrysAlis171 .NET)
(compiled Aug 13 2014,18:06:01)
;
_computing_data_reduction
;
CrysAlisPro, Agilent Technologies,
Version 1.171.37.35 (release 13-08-2014 CrysAlis171 .NET)
(compiled Aug 13 2014,18:06:01)
;
_computing_molecular_graphics
;
O. V. Dolomanov, L. J. Bourhis, R. J. Gildea, J. A. K. Howard and H. Puschmann,
OLEX2: a complete structure solution, refinement and analysis program.
J. Appl. Cryst. (2009). 42, 339-341.
;
_computing_publication_material
;
O. V. Dolomanov, L. J. Bourhis, R. J. Gildea, J. A. K. Howard and H. Puschmann,
OLEX2: a complete structure solution, refinement and analysis program.
J. Appl. Cryst. (2009). 42, 339-341.
;
_computing_structure_refinement 'SHELXL-97 (Sheldrick, 1997)'
_computing_structure_solution 'A short history of SHELX (Sheldrick, 2007)/Bruker'
_diffrn_ambient_environment N~2~
_diffrn_ambient_temperature 107.70(10)
_diffrn_detector 'CCD plate'
_diffrn_detector_area_resol_mean 16.0971
_diffrn_detector_type Eos
_diffrn_measured_fraction_theta_full 0.9964
_diffrn_measured_fraction_theta_max 0.8588
_diffrn_measurement_details
;
#__ type_ start__ end____ width___ exp.time_
  1 omega  -24.00   57.00   1.0000    2.0000
omega____ theta____ kappa____ phi______ frames
    -       18.7335  -99.0000  120.0000 81

#__ type_ start__ end____ width___ exp.time_
  2 omega  -27.00   -2.00   1.0000    2.0000
omega____ theta____ kappa____ phi______ frames
    -       18.7335    0.0000  -90.0000 25

#__ type_ start__ end____ width___ exp.time_
  3 omega   36.00   80.00   1.0000    2.0000
omega____ theta____ kappa____ phi______ frames
    -       18.7335    0.0000  -90.0000 44

#__ type_ start__ end____ width___ exp.time_
  4 omega   -8.00   71.00   1.0000    2.0000
omega____ theta____ kappa____ phi______ frames
    -       18.7335   77.0000 -150.0000 79
;
_diffrn_measurement_device 'four-circle diffractometer'
_diffrn_measurement_device_type 'Xcalibur, Eos, Gemini'
_diffrn_measurement_method '\w scans'
_diffrn_orient_matrix_UB_11 0.0363667000
_diffrn_orient_matrix_UB_12 -0.0781446000
_diffrn_orient_matrix_UB_13 0.0233024000
_diffrn_orient_matrix_UB_21 0.0394717000
_diffrn_orient_matrix_UB_22 0.0750739000
_diffrn_orient_matrix_UB_23 0.0215509000
_diffrn_orient_matrix_UB_31 -0.0206717000
_diffrn_orient_matrix_UB_32 0.0062192000
_diffrn_orient_matrix_UB_33 0.0329947000
_diffrn_radiation_monochromator graphite
_diffrn_radiation_probe x-ray
_diffrn_radiation_type 'Mo K\a'
_diffrn_radiation_wavelength 0.71073
_diffrn_reflns_av_R_equivalents 0.0281
_diffrn_reflns_av_unetI/netI 0.0464
_diffrn_reflns_limit_h_max 16
_diffrn_reflns_limit_h_min -11
_diffrn_reflns_limit_k_max 7
_diffrn_reflns_limit_k_min -8
_diffrn_reflns_limit_l_max 20
_diffrn_reflns_limit_l_min -20
_diffrn_reflns_number 5832
_diffrn_reflns_theta_full 26.00
_diffrn_reflns_theta_max 26.00
_diffrn_reflns_theta_min 3.30
_diffrn_source 'Enhance (Mo) X-ray Source'
_exptl_absorpt_coefficient_mu 0.095
_exptl_absorpt_correction_T_max 1.00000
_exptl_absorpt_correction_T_min 0.82175
_exptl_absorpt_correction_type multi-scan
_exptl_absorpt_process_details
;
CrysAlisPro, Agilent Technologies,
Version 1.171.37.35 (release 13-08-2014 CrysAlis171 .NET)
(compiled Aug 13 2014,18:06:01)
Empirical absorption correction using spherical harmonics,
 implemented in SCALE3 ABSPACK scaling algorithm.
;
_exptl_crystal_density_diffrn 1.413
_exptl_crystal_density_method 'not measured'
_exptl_crystal_F_000 600
_exptl_crystal_size_max 0.40
_exptl_crystal_size_mid 0.37
_exptl_crystal_size_min 0.25
_refine_diff_density_max 0.258
_refine_diff_density_min -0.233
_refine_diff_density_rms 0.050
_refine_ls_extinction_method none
_refine_ls_goodness_of_fit_ref 1.035
_refine_ls_hydrogen_treatment mixed
_refine_ls_matrix_type full
_refine_ls_number_parameters 200
_refine_ls_number_reflns 2657
_refine_ls_number_restraints 0
_refine_ls_restrained_S_all 1.035
_refine_ls_R_factor_all 0.0618
_refine_ls_R_factor_gt 0.0467
_refine_ls_shift/su_max 0.001
_refine_ls_shift/su_mean 0.000
_refine_ls_structure_factor_coef Fsqd
_refine_ls_weighting_details 'calc w=1/[\s^2^(Fo^2^)+(0.0426P)^2^+0.6376P] where P=(Fo^2^+2Fc^2^)/3'
_refine_ls_weighting_scheme calc
_refine_ls_wR_factor_gt 0.1033
_refine_ls_wR_factor_ref 0.1141
_reflns_number_gt 2111
_reflns_number_total 2657
_reflns_threshold_expression >2sigma(I)
_cod_data_source_file c9cc05233j2.cif
_cod_data_source_block exp_5707
_cod_database_code 7124441
_reflns_odcompleteness_completeness 99.64
_reflns_odcompleteness_iscentric 1
_reflns_odcompleteness_theta 26.32

loop_
_space_group_symop_id
_space_group_symop_operation_xyz
1 'x, y, z'
2 '-x, y+1/2, -z+1/2'
3 '-x, -y, -z'
4 'x, -y-1/2, z-1/2'

loop_
_atom_site_label
_atom_site_type_symbol
_atom_site_fract_x
_atom_site_fract_y
_atom_site_fract_z
_atom_site_U_iso_or_equiv
_atom_site_adp_type
_atom_site_occupancy
_atom_site_symmetry_multiplicity
_atom_site_calc_flag
_atom_site_refinement_flags
O1 O 0.33830(9) 0.28622(19) 0.42275(7) 0.0173(3) Uani 1 1 d .
O3 O 0.66984(10) 0.3285(2) 0.31811(8) 0.0278(3) Uani 1 1 d .
O2 O 0.46066(10) 0.3423(2) 0.20198(8) 0.0278(3) Uani 1 1 d .
C4 C 0.42608(14) 0.2853(3) 0.40172(11) 0.0168(4) Uani 1 1 d .
C5 C 0.53445(14) 0.2613(3) 0.46687(11) 0.0159(4) Uani 1 1 d .
C8 C 0.47739(14) 0.3195(3) 0.27793(11) 0.0192(4) Uani 1 1 d .
C10 C 0.74730(15) 0.2149(3) 0.58357(12) 0.0218(4) Uani 1 1 d .
H10 H 0.8184 0.1987 0.6227 0.026 Uiso 1 1 calc R
C6 C 0.62009(14) 0.2708(3) 0.43757(11) 0.0180(4) Uani 1 1 d .
C11 C 0.66252(15) 0.2062(3) 0.61179(12) 0.0202(4) Uani 1 1 d .
H11 H 0.6771 0.1843 0.6699 0.024 Uiso 1 1 calc R
C3 C 0.39575(14) 0.3080(3) 0.31454(11) 0.0174(4) Uani 1 1 d .
C12 C 0.55611(15) 0.2301(3) 0.55389(11) 0.0186(4) Uani 1 1 d .
H12 H 0.4996 0.2253 0.5731 0.022 Uiso 1 1 calc R
C1 C 0.24779(14) 0.3115(3) 0.34568(11) 0.0178(4) Uani 1 1 d .
C18 C -0.04453(14) 0.4178(3) 0.30677(12) 0.0224(4) Uani 1 1 d .
H18 H -0.1057 0.4738 0.2642 0.027 Uiso 1 1 calc R
C14 C 0.14456(14) 0.3221(3) 0.35724(11) 0.0180(4) Uani 1 1 d .
C7 C 0.59760(14) 0.3066(3) 0.34459(12) 0.0199(4) Uani 1 1 d .
C9 C 0.72614(15) 0.2475(3) 0.49711(12) 0.0217(4) Uani 1 1 d .
H9 H 0.7833 0.2540 0.4787 0.026 Uiso 1 1 calc R
C17 C -0.05061(15) 0.3457(3) 0.38210(12) 0.0242(4) Uani 1 1 d .
H17 H -0.1157 0.3524 0.3900 0.029 Uiso 1 1 calc R
C19 C 0.05206(14) 0.4074(3) 0.29408(12) 0.0208(4) Uani 1 1 d .
H19 H 0.0552 0.4575 0.2433 0.025 Uiso 1 1 calc R
C2 C 0.27933(14) 0.3236(3) 0.27752(11) 0.0184(4) Uani 1 1 d .
C16 C 0.04115(15) 0.2631(3) 0.44593(13) 0.0263(5) Uani 1 1 d .
H16 H 0.0376 0.2157 0.4969 0.032 Uiso 1 1 calc R
C13 C 0.21248(15) 0.3463(3) 0.18283(11) 0.0234(4) Uani 1 1 d .
H13A H 0.2114 0.4873 0.1666 0.035 Uiso 1 1 calc R
H13B H 0.1398 0.3010 0.1708 0.035 Uiso 1 1 calc R
H13C H 0.2435 0.2649 0.1506 0.035 Uiso 1 1 calc R
C15 C 0.13809(15) 0.2511(3) 0.43375(12) 0.0216(4) Uani 1 1 d .
H15 H 0.1991 0.1956 0.4767 0.026 Uiso 1 1 calc R

loop_
_atom_site_aniso_label
_atom_site_aniso_U_11
_atom_site_aniso_U_22
_atom_site_aniso_U_33
_atom_site_aniso_U_23
_atom_site_aniso_U_13
_atom_site_aniso_U_12
O1 0.0153(6) 0.0212(7) 0.0169(6) -0.0008(5) 0.0078(5) -0.0006(5)
O3 0.0203(7) 0.0424(9) 0.0239(7) 0.0025(7) 0.0121(6) -0.0001(6)
O2 0.0245(7) 0.0437(9) 0.0181(7) 0.0027(6) 0.0114(6) 0.0022(7)
C4 0.0181(9) 0.0147(9) 0.0201(9) -0.0016(8) 0.0102(7) -0.0012(7)
C5 0.0187(9) 0.0114(8) 0.0183(9) -0.0013(7) 0.0079(7) -0.0003(7)
C8 0.0210(9) 0.0191(9) 0.0192(9) -0.0001(8) 0.0096(8) 0.0009(8)
C10 0.0206(9) 0.0190(10) 0.0222(9) -0.0005(8) 0.0042(8) 0.0002(8)
C6 0.0192(9) 0.0167(9) 0.0189(9) -0.0020(8) 0.0084(7) -0.0006(8)
C11 0.0279(10) 0.0157(9) 0.0159(9) -0.0018(8) 0.0071(8) -0.0007(8)
C3 0.0178(9) 0.0175(9) 0.0182(9) -0.0020(8) 0.0083(7) -0.0006(8)
C12 0.0233(9) 0.0158(9) 0.0195(9) -0.0024(8) 0.0115(8) -0.0021(8)
C1 0.0177(9) 0.0169(9) 0.0178(9) -0.0001(8) 0.0058(7) -0.0009(8)
C18 0.0175(9) 0.0235(10) 0.0237(10) -0.0029(8) 0.0053(8) 0.0012(8)
C14 0.0185(9) 0.0166(9) 0.0206(9) -0.0031(8) 0.0093(7) -0.0018(8)
C7 0.0196(9) 0.0207(9) 0.0225(10) -0.0010(8) 0.0113(8) -0.0008(8)
C9 0.0205(9) 0.0222(10) 0.0245(10) -0.0004(8) 0.0111(8) -0.0010(8)
C17 0.0173(9) 0.0289(10) 0.0306(11) -0.0025(9) 0.0138(8) -0.0009(8)
C19 0.0239(10) 0.0197(9) 0.0201(9) -0.0001(8) 0.0098(8) -0.0003(8)
C2 0.0188(9) 0.0169(9) 0.0201(9) -0.0019(8) 0.0083(7) -0.0013(8)
C16 0.0248(10) 0.0321(11) 0.0263(10) 0.0028(9) 0.0147(8) 0.0006(9)
C13 0.0200(9) 0.0306(11) 0.0187(9) -0.0003(9) 0.0065(8) -0.0010(8)
C15 0.0210(9) 0.0230(10) 0.0215(9) 0.0026(8) 0.0089(8) 0.0023(8)

loop_
_atom_type_symbol
_atom_type_description
_atom_type_scat_dispersion_real
_atom_type_scat_dispersion_imag
_atom_type_scat_source
C C 0.0033 0.0016 'International Tables Vol C Tables 4.2.6.8 and 6.1.1.4'
H H 0.0000 0.0000 'International Tables Vol C Tables 4.2.6.8 and 6.1.1.4'
O O 0.0106 0.0060 'International Tables Vol C Tables 4.2.6.8 and 6.1.1.4'

loop_
_geom_angle_atom_site_label_1
_geom_angle_atom_site_label_2
_geom_angle_atom_site_label_3
_geom_angle
C4 O1 C1 106.65(13)
O1 C4 C5 121.28(15)
O1 C4 C3 110.55(15)
C3 C4 C5 128.17(16)
C6 C5 C4 116.13(16)
C12 C5 C4 123.55(16)
C12 C5 C6 120.33(16)
O2 C8 C3 126.06(17)
O2 C8 C7 118.67(15)
C3 C8 C7 115.24(15)
C11 C10 H10 120.0
C9 C10 H10 120.0
C9 C10 C11 120.07(17)
C5 C6 C7 120.63(16)
C9 C6 C5 118.81(16)
C9 C6 C7 120.56(16)
C10 C11 H11 119.8
C10 C11 C12 120.43(17)
C12 C11 H11 119.8
C4 C3 C8 120.00(16)
C4 C3 C2 107.17(15)
C2 C3 C8 132.78(16)
C5 C12 H12 120.2
C11 C12 C5 119.68(17)
C11 C12 H12 120.2
O1 C1 C14 113.84(15)
C2 C1 O1 110.30(15)
C2 C1 C14 135.85(17)
C17 C18 H18 119.7
C17 C18 C19 120.67(17)
C19 C18 H18 119.7
C19 C14 C1 121.31(16)
C19 C14 C15 118.68(16)
C15 C14 C1 119.98(16)
O3 C7 C8 118.11(16)
O3 C7 C6 122.23(17)
C6 C7 C8 119.65(14)
C10 C9 C6 120.68(17)
C10 C9 H9 119.7
C6 C9 H9 119.7
C18 C17 H17 120.2
C18 C17 C16 119.57(17)
C16 C17 H17 120.2
C18 C19 C14 120.34(17)
C18 C19 H19 119.8
C14 C19 H19 119.8
C3 C2 C13 124.57(16)
C1 C2 C3 105.33(15)
C1 C2 C13 130.10(16)
C17 C16 H16 119.9
C15 C16 C17 120.23(18)
C15 C16 H16 119.9
C2 C13 H13A 109.5
C2 C13 H13B 109.5
C2 C13 H13C 109.5
H13A C13 H13B 109.5
H13A C13 H13C 109.5
H13B C13 H13C 109.5
C14 C15 H15 119.8
C16 C15 C14 120.49(18)
C16 C15 H15 119.8

loop_
_geom_bond_atom_site_label_1
_geom_bond_atom_site_label_2
_geom_bond_distance
O1 C4 1.350(2)
O1 C1 1.401(2)
O3 C7 1.218(2)
O2 C8 1.218(2)
C4 C5 1.449(2)
C4 C3 1.370(2)
C5 C6 1.411(2)
C5 C12 1.393(2)
C8 C3 1.447(2)
C8 C7 1.568(2)
C10 H10 0.9300
C10 C11 1.388(3)
C10 C9 1.386(3)
C6 C7 1.492(2)
C6 C9 1.393(3)
C11 H11 0.9300
C11 C12 1.389(3)
C3 C2 1.440(2)
C12 H12 0.9300
C1 C14 1.467(2)
C1 C2 1.367(2)
C18 H18 0.9300
C18 C17 1.383(3)
C18 C19 1.389(2)
C14 C19 1.399(2)
C14 C15 1.401(3)
C9 H9 0.9300
C17 H17 0.9300
C17 C16 1.390(3)
C19 H19 0.9300
C2 C13 1.503(2)
C16 H16 0.9300
C16 C15 1.390(3)
C13 H13A 0.9600
C13 H13B 0.9600
C13 H13C 0.9600
C15 H15 0.9300

loop_
_geom_torsion_atom_site_label_1
_geom_torsion_atom_site_label_2
_geom_torsion_atom_site_label_3
_geom_torsion_atom_site_label_4
_geom_torsion
O1 C4 C5 C6 -177.57(15)
O1 C4 C5 C12 2.5(3)
O1 C4 C3 C8 177.53(15)
O1 C4 C3 C2 -0.3(2)
O1 C1 C14 C19 160.17(16)
O1 C1 C14 C15 -18.0(2)
O1 C1 C2 C3 -0.8(2)
O1 C1 C2 C13 178.59(18)
O2 C8 C3 C4 -178.93(18)
O2 C8 C3 C2 -1.8(3)
O2 C8 C7 O3 3.0(3)
O2 C8 C7 C6 -177.73(17)
C4 O1 C1 C14 -178.27(14)
C4 O1 C1 C2 0.69(19)
C4 C5 C6 C7 0.8(2)
C4 C5 C6 C9 -179.59(16)
C4 C5 C12 C11 179.23(16)
C4 C3 C2 C1 0.7(2)
C4 C3 C2 C13 -178.79(17)
C5 C4 C3 C8 -2.8(3)
C5 C4 C3 C2 179.34(17)
C5 C6 C7 O3 175.25(18)
C5 C6 C7 C8 -4.0(3)
C5 C6 C9 C10 0.2(3)
C8 C3 C2 C1 -176.74(19)
C8 C3 C2 C13 3.8(3)
C10 C11 C12 C5 0.5(3)
C6 C5 C12 C11 -0.7(3)
C11 C10 C9 C6 -0.4(3)
C3 C4 C5 C6 2.8(3)
C3 C4 C5 C12 -177.05(18)
C3 C8 C7 O3 -175.40(17)
C3 C8 C7 C6 3.9(2)
C12 C5 C6 C7 -179.31(16)
C12 C5 C6 C9 0.3(3)
C1 O1 C4 C5 -179.88(15)
C1 O1 C4 C3 -0.23(19)
C1 C14 C19 C18 -179.33(17)
C1 C14 C15 C16 179.07(17)
C18 C17 C16 C15 -0.7(3)
C14 C1 C2 C3 177.8(2)
C14 C1 C2 C13 -2.8(4)
C7 C8 C3 C4 -0.7(2)
C7 C8 C3 C2 176.50(18)
C7 C6 C9 C10 179.84(17)
C9 C10 C11 C12 0.0(3)
C9 C6 C7 O3 -4.4(3)
C9 C6 C7 C8 176.42(17)
C17 C18 C19 C14 0.5(3)
C17 C16 C15 C14 0.0(3)
C19 C18 C17 C16 0.4(3)
C19 C14 C15 C16 0.9(3)
C2 C1 C14 C19 -18.4(3)
C2 C1 C14 C15 163.4(2)
C15 C14 C19 C18 -1.1(3)
